data_4063177
_journal_name_full Organometallics
_journal_paper_doi 10.1021/om0499658
_journal_year 2004
_chemical_formula_sum 'C41 H44 N Ni O P'
_chemical_formula_weight 656.45
_space_group_IT_number 2
_symmetry_cell_setting triclinic
_symmetry_space_group_name_Hall '-P 1'
_symmetry_space_group_name_H-M 'P -1'
_cell_angle_alpha 84.184(3)
_cell_angle_beta 80.258(3)
_cell_angle_gamma 69.734(3)
_cell_formula_units_Z 2
_cell_length_a 9.252(2)
_cell_length_b 9.611(2)
_cell_length_c 21.215(5)
_cell_measurement_temperature 298(2)
_cell_volume 1742.2(7)
_diffrn_ambient_temperature 298(2)
_exptl_crystal_density_diffrn 1.251
_cod_depositor_comments
;
The following automatic conversions were performed:
'_symmetry_cell_setting' value 'Triclinic' changed to 'triclinic'
according to '/home/saulius/struct/CIF-dictionaries/cif_core.dic'
dictionary named 'cif_core.dic' version 2.4.1 from 2010-06-29.

Automatic conversion script
Id: cif_fix_enum 1527 2010-12-29 10:47:43Z saulius 
;
_cod_database_code 4063177

loop_
_symmetry_equiv_pos_as_xyz
'x, y, z'
'-x, -y, -z'

loop_
_atom_site_label
_atom_site_type_symbol
_atom_site_fract_x
_atom_site_fract_y
_atom_site_fract_z
_atom_site_U_iso_or_equiv
_atom_site_adp_type
_atom_site_occupancy
_atom_site_symmetry_multiplicity
_atom_site_calc_flag
_atom_site_refinement_flags
_atom_site_disorder_assembly
_atom_site_disorder_group
Ni1 Ni 0.67174(6) 0.22854(6) 0.75292(2) 0.03593(17) Uani 1 1 d . . .
P1 P 0.57524(12) 0.35757(12) 0.83864(5) 0.0399(3) Uani 1 1 d . . .
O1 O 0.8560(3) 0.1604(3) 0.79019(13) 0.0583(8) Uani 1 1 d . . .
N1 N 0.7694(3) 0.1112(3) 0.67767(14) 0.0340(8) Uani 1 1 d . . .
C1 C 0.4781(5) 0.3231(5) 0.72417(18) 0.0454(11) Uani 1 1 d . . .
C2 C 0.4536(5) 0.4494(5) 0.6839(2) 0.0710(16) Uani 1 1 d . . .
H2 H 0.5357 0.4853 0.6703 0.085 Uiso 1 1 calc R . .
C3 C 0.3124(8) 0.5237(8) 0.6634(3) 0.113(3) Uani 1 1 d . . .
H3 H 0.3006 0.6078 0.6361 0.136 Uiso 1 1 calc R . .
C4 C 0.1904(8) 0.4750(10) 0.6826(3) 0.123(4) Uani 1 1 d . . .
H4 H 0.0948 0.5256 0.6689 0.148 Uiso 1 1 calc R . .
C5 C 0.2086(6) 0.3518(8) 0.7220(3) 0.098(2) Uani 1 1 d . . .
H5 H 0.1253 0.3174 0.7348 0.117 Uiso 1 1 calc R . .
C6 C 0.3510(5) 0.2763(5) 0.7436(2) 0.0646(14) Uani 1 1 d . . .
H6 H 0.3607 0.1933 0.7713 0.078 Uiso 1 1 calc R . .
C7 C 0.9711(5) 0.0405(5) 0.7779(2) 0.0471(11) Uani 1 1 d . . .
C8 C 0.9920(4) -0.0416(4) 0.72668(19) 0.0460(11) Uani 1 1 d . . .
H8 H 1.0711 -0.1333 0.7251 0.055 Uiso 1 1 calc R . .
C9 C 0.9044(4) 0.0003(4) 0.67593(18) 0.0391(10) Uani 1 1 d . . .
C10 C 1.0876(5) 0.0004(5) 0.8242(2) 0.0753(15) Uani 1 1 d . . .
H10A H 1.1147 0.0857 0.8297 0.113 Uiso 1 1 calc R . .
H10B H 1.1793 -0.0781 0.8077 0.113 Uiso 1 1 calc R . .
H10C H 1.0429 -0.0320 0.8648 0.113 Uiso 1 1 calc R . .
C11 C 0.9810(5) -0.0843(5) 0.61590(19) 0.0592(13) Uani 1 1 d . . .
H11A H 0.9095 -0.0572 0.5852 0.089 Uiso 1 1 calc R . .
H11B H 1.0095 -0.1890 0.6263 0.089 Uiso 1 1 calc R . .
H11C H 1.0725 -0.0603 0.5981 0.089 Uiso 1 1 calc R . .
C12 C 0.7086(4) 0.1584(4) 0.61804(18) 0.0372(10) Uani 1 1 d . . .
C13 C 0.5926(5) 0.1084(4) 0.6033(2) 0.0444(10) Uani 1 1 d . . .
C14 C 0.5321(5) 0.1645(5) 0.5467(2) 0.0654(14) Uani 1 1 d . . .
H14 H 0.4544 0.1342 0.5362 0.079 Uiso 1 1 calc R . .
C15 C 0.5834(6) 0.2628(6) 0.5063(2) 0.0714(15) Uani 1 1 d . . .
H15 H 0.5412 0.2981 0.4686 0.086 Uiso 1 1 calc R . .
C16 C 0.6965(6) 0.3094(5) 0.5211(2) 0.0631(13) Uani 1 1 d . . .
H16 H 0.7293 0.3778 0.4936 0.076 Uiso 1 1 calc R . .
C17 C 0.7636(5) 0.2565(4) 0.57636(18) 0.0438(10) Uani 1 1 d . . .
C18 C 0.5375(5) -0.0053(5) 0.6460(2) 0.0570(12) Uani 1 1 d . . .
H18 H 0.5472 0.0066 0.6903 0.068 Uiso 1 1 calc R . .
C19 C 0.3685(6) 0.0116(6) 0.6434(3) 0.0897(18) Uani 1 1 d . . .
H19A H 0.3611 -0.0232 0.6036 0.134 Uiso 1 1 calc R . .
H19B H 0.3052 0.1143 0.6466 0.134 Uiso 1 1 calc R . .
H19C H 0.3328 -0.0456 0.6784 0.134 Uiso 1 1 calc R . .
C20 C 0.6370(6) -0.1624(5) 0.6282(3) 0.0841(17) Uani 1 1 d . . .
H20A H 0.6395 -0.1727 0.5834 0.126 Uiso 1 1 calc R . .
H20B H 0.5935 -0.2315 0.6529 0.126 Uiso 1 1 calc R . .
H20C H 0.7409 -0.1822 0.6370 0.126 Uiso 1 1 calc R . .
C21 C 0.8934(5) 0.3088(5) 0.5898(2) 0.0590(13) Uani 1 1 d . . .
H21 H 0.9239 0.2637 0.6312 0.071 Uiso 1 1 calc R . .
C22 C 0.8427(6) 0.4751(6) 0.5934(3) 0.0965(19) Uani 1 1 d . . .
H22A H 0.9282 0.5025 0.6013 0.145 Uiso 1 1 calc R . .
H22B H 0.7578 0.5071 0.6276 0.145 Uiso 1 1 calc R . .
H22C H 0.8097 0.5217 0.5537 0.145 Uiso 1 1 calc R . .
C23 C 1.0359(6) 0.2598(6) 0.5392(3) 0.0974(19) Uani 1 1 d . . .
H23A H 1.0088 0.3034 0.4982 0.146 Uiso 1 1 calc R . .
H23B H 1.0727 0.1535 0.5377 0.146 Uiso 1 1 calc R . .
H23C H 1.1163 0.2915 0.5497 0.146 Uiso 1 1 calc R . .
C24 C 0.6587(4) 0.2530(5) 0.90825(18) 0.0458(11) Uani 1 1 d . . .
C25 C 0.6633(5) 0.1074(5) 0.9178(2) 0.0654(14) Uani 1 1 d . . .
H25 H 0.6231 0.0683 0.8893 0.078 Uiso 1 1 calc R . .
C26 C 0.7256(6) 0.0184(7) 0.9682(3) 0.0926(19) Uani 1 1 d . . .
H26 H 0.7285 -0.0797 0.9735 0.111 Uiso 1 1 calc R . .
C27 C 0.7827(7) 0.0764(9) 1.0100(3) 0.101(2) Uani 1 1 d . . .
H27 H 0.8233 0.0176 1.0447 0.121 Uiso 1 1 calc R . .
C28 C 0.7816(6) 0.2192(9) 1.0020(3) 0.092(2) Uani 1 1 d . . .
H28 H 0.8239 0.2562 1.0305 0.110 Uiso 1 1 calc R . .
C29 C 0.7167(5) 0.3105(6) 0.9508(2) 0.0650(14) Uani 1 1 d . . .
H29 H 0.7131 0.4088 0.9459 0.078 Uiso 1 1 calc R . .
C30 C 0.6255(5) 0.5264(4) 0.83094(19) 0.0442(10) Uani 1 1 d . . .
C31 C 0.7421(4) 0.5398(5) 0.78416(19) 0.0461(11) Uani 1 1 d . . .
H31 H 0.7971 0.4612 0.7578 0.055 Uiso 1 1 calc R . .
C32 C 0.7791(5) 0.6682(5) 0.7755(2) 0.0598(13) Uani 1 1 d . . .
H32 H 0.8595 0.6751 0.7439 0.072 Uiso 1 1 calc R . .
C33 C 0.6983(6) 0.7856(5) 0.8133(3) 0.0748(15) Uani 1 1 d . . .
H33 H 0.7208 0.8735 0.8065 0.090 Uiso 1 1 calc R . .
C34 C 0.5838(6) 0.7725(6) 0.8612(3) 0.098(2) Uani 1 1 d . . .
H34 H 0.5312 0.8505 0.8881 0.118 Uiso 1 1 calc R . .
C35 C 0.5463(5) 0.6451(6) 0.8697(3) 0.0838(17) Uani 1 1 d . . .
H35 H 0.4667 0.6383 0.9018 0.101 Uiso 1 1 calc R . .
C36 C 0.3671(5) 0.4220(5) 0.86695(18) 0.0429(10) Uani 1 1 d . . .
C37 C 0.2689(5) 0.5465(5) 0.8377(2) 0.0531(12) Uani 1 1 d . . .
H37 H 0.3121 0.5997 0.8056 0.064 Uiso 1 1 calc R . .
C38 C 0.1116(5) 0.5933(5) 0.8545(2) 0.0638(13) Uani 1 1 d . . .
H38 H 0.0494 0.6783 0.8346 0.077 Uiso 1 1 calc R . .
C39 C 0.0454(6) 0.5154(7) 0.9005(3) 0.0873(18) Uani 1 1 d . . .
H39 H -0.0622 0.5452 0.9113 0.105 Uiso 1 1 calc R . .
C40 C 0.1390(6) 0.3929(7) 0.9305(3) 0.097(2) Uani 1 1 d . . .
H40 H 0.0945 0.3393 0.9620 0.116 Uiso 1 1 calc R . .
C41 C 0.2990(6) 0.3479(6) 0.9144(2) 0.0737(16) Uani 1 1 d . . .
H41 H 0.3612 0.2662 0.9363 0.088 Uiso 1 1 calc R . .

loop_
_atom_site_aniso_label
_atom_site_aniso_U_11
_atom_site_aniso_U_22
_atom_site_aniso_U_33
_atom_site_aniso_U_23
_atom_site_aniso_U_13
_atom_site_aniso_U_12
Ni1 0.0407(3) 0.0345(3) 0.0327(3) -0.0044(2) -0.0073(2) -0.0109(2)
P1 0.0457(7) 0.0402(7) 0.0362(7) -0.0066(5) -0.0035(5) -0.0171(5)
O1 0.0449(18) 0.067(2) 0.057(2) -0.0194(17) -0.0153(14) -0.0018(15)
N1 0.0337(19) 0.0332(19) 0.036(2) 0.0037(15) -0.0101(15) -0.0118(15)
C1 0.043(3) 0.052(3) 0.034(2) -0.013(2) -0.0063(19) -0.003(2)
C2 0.063(3) 0.076(4) 0.041(3) 0.003(3) -0.003(2) 0.014(3)
C3 0.100(5) 0.115(6) 0.060(4) -0.005(4) -0.018(4) 0.048(5)
C4 0.076(5) 0.150(8) 0.100(6) -0.062(5) -0.054(4) 0.052(5)
C5 0.052(4) 0.111(5) 0.132(6) -0.070(5) -0.021(4) -0.009(4)
C6 0.046(3) 0.072(3) 0.078(4) -0.029(3) -0.012(3) -0.013(3)
C7 0.043(3) 0.052(3) 0.046(3) 0.007(2) -0.014(2) -0.014(2)
C8 0.042(3) 0.036(2) 0.051(3) 0.001(2) -0.011(2) -0.0012(19)
C9 0.045(3) 0.034(2) 0.039(3) -0.0032(19) -0.007(2) -0.013(2)
C10 0.063(3) 0.090(4) 0.070(4) 0.005(3) -0.031(3) -0.014(3)
C11 0.058(3) 0.049(3) 0.058(3) -0.018(2) -0.006(2) 0.002(2)
C12 0.041(2) 0.039(2) 0.031(2) -0.0078(19) -0.0096(18) -0.0086(19)
C13 0.048(3) 0.040(3) 0.047(3) -0.009(2) -0.013(2) -0.013(2)
C14 0.070(3) 0.076(4) 0.064(3) -0.004(3) -0.033(3) -0.031(3)
C15 0.098(4) 0.077(4) 0.050(3) 0.010(3) -0.043(3) -0.032(3)
C16 0.094(4) 0.060(3) 0.045(3) 0.006(2) -0.021(3) -0.034(3)
C17 0.058(3) 0.043(3) 0.032(2) -0.004(2) -0.007(2) -0.018(2)
C18 0.071(3) 0.054(3) 0.058(3) -0.010(2) -0.009(2) -0.033(3)
C19 0.074(4) 0.108(5) 0.109(5) -0.023(4) -0.006(3) -0.057(3)
C20 0.094(4) 0.057(3) 0.108(5) 0.003(3) -0.024(3) -0.030(3)
C21 0.080(4) 0.067(3) 0.045(3) 0.007(2) -0.010(2) -0.046(3)
C22 0.114(5) 0.077(4) 0.114(5) -0.025(4) 0.003(4) -0.055(4)
C23 0.073(4) 0.095(4) 0.125(5) -0.009(4) 0.006(3) -0.037(3)
C24 0.047(3) 0.060(3) 0.033(3) -0.008(2) -0.0032(19) -0.021(2)
C25 0.085(4) 0.064(3) 0.050(3) 0.007(3) -0.021(3) -0.025(3)
C26 0.108(5) 0.090(5) 0.073(4) 0.028(4) -0.027(4) -0.027(4)
C27 0.080(4) 0.161(7) 0.050(4) 0.013(5) -0.023(3) -0.022(5)
C28 0.073(4) 0.164(7) 0.049(4) -0.025(4) -0.011(3) -0.046(5)
C29 0.066(3) 0.100(4) 0.040(3) -0.013(3) -0.010(2) -0.037(3)
C30 0.047(3) 0.047(3) 0.042(3) -0.008(2) 0.001(2) -0.022(2)
C31 0.048(3) 0.044(3) 0.046(3) -0.010(2) 0.000(2) -0.016(2)
C32 0.058(3) 0.065(3) 0.063(3) 0.003(3) 0.000(2) -0.036(3)
C33 0.071(4) 0.046(3) 0.114(5) -0.015(3) 0.000(3) -0.031(3)
C34 0.072(4) 0.067(4) 0.156(6) -0.062(4) 0.036(4) -0.032(3)
C35 0.070(4) 0.068(4) 0.117(5) -0.044(3) 0.039(3) -0.041(3)
C36 0.045(3) 0.049(3) 0.037(2) -0.007(2) -0.003(2) -0.018(2)
C37 0.052(3) 0.055(3) 0.052(3) -0.014(2) 0.002(2) -0.019(2)
C38 0.053(3) 0.063(3) 0.070(4) -0.013(3) -0.009(3) -0.010(3)
C39 0.044(3) 0.109(5) 0.100(5) -0.004(4) 0.005(3) -0.021(3)
C40 0.067(4) 0.117(5) 0.096(5) 0.026(4) 0.012(3) -0.037(4)
C41 0.051(3) 0.086(4) 0.070(4) 0.014(3) 0.008(3) -0.018(3)

loop_
_geom_bond_atom_site_label_1
_geom_bond_atom_site_label_2
_geom_bond_distance
_geom_bond_site_symmetry_2
_geom_bond_publ_flag
Ni1 C1 1.881(4) . ?
Ni1 O1 1.881(3) . ?
Ni1 N1 1.951(3) . ?
Ni1 P1 2.1868(12) . ?
P1 C36 1.819(4) . ?
P1 C30 1.822(4) . ?
P1 C24 1.826(4) . ?
O1 C7 1.283(4) . ?
N1 C9 1.330(4) . ?
N1 C12 1.439(4) . ?
C1 C6 1.386(6) . ?
C1 C2 1.386(6) . ?
C2 C3 1.375(7) . ?
C2 H2 0.9300 . ?
C3 C4 1.353(10) . ?
C3 H3 0.9300 . ?
C4 C5 1.355(9) . ?
C4 H4 0.9300 . ?
C5 C6 1.394(6) . ?
C5 H5 0.9300 . ?
C6 H6 0.9300 . ?
C7 C8 1.356(5) . ?
C7 C10 1.506(5) . ?
C8 C9 1.400(5) . ?
C8 H8 0.9300 . ?
C9 C11 1.513(5) . ?
C10 H10A 0.9600 . ?
C10 H10B 0.9600 . ?
C10 H10C 0.9600 . ?
C11 H11A 0.9600 . ?
C11 H11B 0.9600 . ?
C11 H11C 0.9600 . ?
C12 C17 1.393(5) . ?
C12 C13 1.408(5) . ?
C13 C14 1.390(5) . ?
C13 C18 1.518(6) . ?
C14 C15 1.365(6) . ?
C14 H14 0.9300 . ?
C15 C16 1.363(6) . ?
C15 H15 0.9300 . ?
C16 C17 1.388(5) . ?
C16 H16 0.9300 . ?
C17 C21 1.530(6) . ?
C18 C20 1.517(6) . ?
C18 C19 1.524(6) . ?
C18 H18 0.9800 . ?
C19 H19A 0.9600 . ?
C19 H19B 0.9600 . ?
C19 H19C 0.9600 . ?
C20 H20A 0.9600 . ?
C20 H20B 0.9600 . ?
C20 H20C 0.9600 . ?
C21 C22 1.508(6) . ?
C21 C23 1.519(6) . ?
C21 H21 0.9800 . ?
C22 H22A 0.9600 . ?
C22 H22B 0.9600 . ?
C22 H22C 0.9600 . ?
C23 H23A 0.9600 . ?
C23 H23B 0.9600 . ?
C23 H23C 0.9600 . ?
C24 C29 1.371(6) . ?
C24 C25 1.381(6) . ?
C25 C26 1.373(6) . ?
C25 H25 0.9300 . ?
C26 C27 1.356(8) . ?
C26 H26 0.9300 . ?
C27 C28 1.362(8) . ?
C27 H27 0.9300 . ?
C28 C29 1.405(7) . ?
C28 H28 0.9300 . ?
C29 H29 0.9300 . ?
C30 C31 1.368(5) . ?
C30 C35 1.386(6) . ?
C31 C32 1.378(5) . ?
C31 H31 0.9300 . ?
C32 C33 1.367(6) . ?
C32 H32 0.9300 . ?
C33 C34 1.368(6) . ?
C33 H33 0.9300 . ?
C34 C35 1.372(6) . ?
C34 H34 0.9300 . ?
C35 H35 0.9300 . ?
C36 C41 1.367(5) . ?
C36 C37 1.390(5) . ?
C37 C38 1.360(5) . ?
C37 H37 0.9300 . ?
C38 C39 1.362(6) . ?
C38 H38 0.9300 . ?
C39 C40 1.367(6) . ?
C39 H39 0.9300 . ?
C40 C41 1.383(6) . ?
C40 H40 0.9300 . ?
C41 H41 0.9300 . ?
